data_4021114
loop_
_publ_author_name
'Ken-Tsung Wong'
'Fu-Chuan Fang'
'Yi-Ming Cheng'
'Pi-Tai Chou'
'Gene-Hsiang Lee'
'Yu Wang'

_publ_section_title
;
 A New Series of Pyrimidine-Containing Linear Molecules:
 Their Elegant Crystal Structures and Intriguing Photophysical Properties
;
_journal_name_full 'Journal of Organic Chemistry'
_journal_page_first 8038
_journal_page_last 8044
_journal_paper_doi 10.1021/jo048914h
_journal_volume 69
_journal_year 2004
_chemical_formula_sum 'C25 H20 N2 Si'
_chemical_formula_weight 376.52
_space_group_IT_number 61
_symmetry_cell_setting orthorhombic
_symmetry_space_group_name_Hall '-P 2ac 2ab'
_symmetry_space_group_name_H-M 'P b c a'
_cell_angle_alpha 90.00
_cell_angle_beta 90.00
_cell_angle_gamma 90.00
_cell_formula_units_Z 8
_cell_length_a 9.6168(5)
_cell_length_b 11.2035(6)
_cell_length_c 38.984(2)
_cell_measurement_temperature 295(2)
_cell_volume 4200.3(4)
_diffrn_ambient_temperature 295(2)
_exptl_crystal_density_diffrn 1.191
_cod_depositor_comments
;
The following automatic conversions were performed:
'_symmetry_cell_setting' value 'Orthorhombic' changed to 'orthorhombic'
according to '/home/saulius/struct/CIF-dictionaries/cif_core.dic'
dictionary named 'cif_core.dic' version 2.4.1 from 2010-06-29.

Automatic conversion script
Id: cif_fix_enum 1527 2010-12-29 10:47:43Z saulius 
;
_cod_database_code 4021114

loop_
_symmetry_equiv_pos_as_xyz
'x, y, z'
'-x+1/2, -y, z+1/2'
'-x, y+1/2, -z+1/2'
'x+1/2, -y+1/2, -z'
'-x, -y, -z'
'x-1/2, y, -z-1/2'
'x, -y-1/2, z-1/2'
'-x-1/2, y-1/2, z'

loop_
_atom_site_label
_atom_site_type_symbol
_atom_site_fract_x
_atom_site_fract_y
_atom_site_fract_z
_atom_site_U_iso_or_equiv
_atom_site_adp_type
_atom_site_occupancy
_atom_site_symmetry_multiplicity
_atom_site_calc_flag
_atom_site_refinement_flags
_atom_site_disorder_assembly
_atom_site_disorder_group
Si Si 0.54861(12) 0.27396(11) 0.20197(3) 0.0808(5) Uani 1 1 d . . .
N1 N 1.4345(3) -0.0198(2) -0.04837(6) 0.0504(7) Uani 1 1 d . . .
N2 N 1.4339(3) -0.2119(2) -0.02177(6) 0.0544(7) Uani 1 1 d . . .
C1 C 1.8232(3) -0.1831(3) -0.13787(8) 0.0555(9) Uani 1 1 d . . .
H1A H 1.7904 -0.1055 -0.1405 0.067 Uiso 1 1 calc R . .
C2 C 1.9203(4) -0.2278(3) -0.16045(9) 0.0674(10) Uani 1 1 d . . .
H2A H 1.9524 -0.1806 -0.1784 0.081 Uiso 1 1 calc R . .
C3 C 1.9701(3) -0.3423(3) -0.15649(9) 0.0639(10) Uani 1 1 d . . .
H3A H 2.0351 -0.3724 -0.1719 0.077 Uiso 1 1 calc R . .
C4 C 1.9242(3) -0.4118(3) -0.13002(9) 0.0585(9) Uani 1 1 d . . .
H4A H 1.9589 -0.4887 -0.1273 0.070 Uiso 1 1 calc R . .
C5 C 1.8267(3) -0.3683(3) -0.10740(8) 0.0526(8) Uani 1 1 d . . .
H5A H 1.7958 -0.4161 -0.0894 0.063 Uiso 1 1 calc R . .
C6 C 1.7743(3) -0.2537(3) -0.11124(7) 0.0454(8) Uani 1 1 d . . .
C7 C 1.6713(3) -0.2083(3) -0.08782(8) 0.0479(8) Uani 1 1 d . . .
C8 C 1.5851(3) -0.1725(3) -0.06829(8) 0.0480(8) Uani 1 1 d . . .
C9 C 1.4788(3) -0.1323(3) -0.04505(7) 0.0442(8) Uani 1 1 d . . .
C10 C 1.3357(3) 0.0138(3) -0.02665(8) 0.0499(8) Uani 1 1 d . . .
H10A H 1.3013 0.0911 -0.0285 0.060 Uiso 1 1 calc R . .
C11 C 1.2811(3) -0.0594(3) -0.00144(7) 0.0417(7) Uani 1 1 d . . .
C12 C 1.3360(3) -0.1732(3) -0.00064(8) 0.0522(8) Uani 1 1 d . . .
H12A H 1.3021 -0.2260 0.0158 0.063 Uiso 1 1 calc R . .
C13 C 1.1754(3) -0.0209(3) 0.02156(8) 0.0458(8) Uani 1 1 d . . .
C14 C 1.0867(3) 0.0104(3) 0.04143(8) 0.0466(8) Uani 1 1 d . . .
C15 C 0.9836(3) 0.0489(3) 0.06529(7) 0.0433(8) Uani 1 1 d . . .
C16 C 0.9345(3) 0.1656(3) 0.06471(8) 0.0507(8) Uani 1 1 d . . .
H16A H 0.9659 0.2177 0.0478 0.061 Uiso 1 1 calc R . .
C17 C 0.8406(3) 0.2052(3) 0.08862(8) 0.0511(8) Uani 1 1 d . . .
H17A H 0.8089 0.2836 0.0877 0.061 Uiso 1 1 calc R . .
C18 C 0.7922(3) 0.1290(3) 0.11425(7) 0.0468(8) Uani 1 1 d . B .
C19 C 0.8385(3) 0.0117(3) 0.11416(8) 0.0517(8) Uani 1 1 d . . .
H19A H 0.8049 -0.0411 0.1306 0.062 Uiso 1 1 calc R . .
C20 C 0.9329(3) -0.0282(3) 0.09029(8) 0.0487(8) Uani 1 1 d . . .
H20A H 0.9630 -0.1070 0.0909 0.058 Uiso 1 1 calc R . .
C21 C 0.7038(3) 0.1737(3) 0.14105(9) 0.0540(9) Uani 1 1 d . . .
C22 C 0.6365(4) 0.2138(3) 0.16451(9) 0.0643(10) Uani 1 1 d . B .
C23 C 0.4208(4) 0.3860(4) 0.18936(10) 0.0822(12) Uani 1 1 d . B .
H23A H 0.3583 0.3523 0.1728 0.123 Uiso 0.50 1 calc PR A 1
H23B H 0.4677 0.4534 0.1795 0.123 Uiso 0.50 1 calc PR A 1
H23C H 0.3693 0.4112 0.2092 0.123 Uiso 0.50 1 calc PR A 1
H23D H 0.4549 0.4489 0.1749 0.123 Uiso 0.50 1 d PR A 2
H23E H 0.3780 0.4198 0.2094 0.123 Uiso 0.50 1 d PR A 2
H23F H 0.3536 0.3394 0.1770 0.123 Uiso 0.50 1 d PR A 2
C24 C 0.4287(12) 0.1350(13) 0.2181(4) 0.105(4) Uani 0.50 1 d P B 1
H24A H 0.3655 0.1127 0.2001 0.158 Uiso 0.50 1 calc PR B 1
H24B H 0.3770 0.1585 0.2380 0.158 Uiso 0.50 1 calc PR B 1
H24C H 0.4872 0.0683 0.2236 0.158 Uiso 0.50 1 calc PR B 1
C25 C 0.6569(19) 0.3099(19) 0.2355(4) 0.150(8) Uani 0.50 1 d P B 1
H25B H 0.7146 0.3762 0.2291 0.226 Uiso 0.50 1 calc PR B 1
H25C H 0.7144 0.2425 0.2410 0.226 Uiso 0.50 1 calc PR B 1
H25D H 0.6022 0.3312 0.2552 0.226 Uiso 0.50 1 calc PR B 1
C24' C 0.5105(13) 0.1614(15) 0.2305(4) 0.121(5) Uani 0.50 1 d P B 2
H24E H 0.5937 0.1175 0.2357 0.181 Uiso 0.50 1 calc PR B 2
H24F H 0.4430 0.1086 0.2206 0.181 Uiso 0.50 1 calc PR B 2
H24G H 0.4736 0.1952 0.2513 0.181 Uiso 0.50 1 calc PR B 2
C25' C 0.6989(15) 0.3751(15) 0.2227(3) 0.108(5) Uani 0.50 1 d P B 2
H25A H 0.7223 0.4385 0.2072 0.161 Uiso 0.50 1 calc PR B 2
H25E H 0.7797 0.3269 0.2268 0.161 Uiso 0.50 1 calc PR B 2
H25F H 0.6666 0.4082 0.2440 0.161 Uiso 0.50 1 calc PR B 2

loop_
_atom_site_aniso_label
_atom_site_aniso_U_11
_atom_site_aniso_U_22
_atom_site_aniso_U_33
_atom_site_aniso_U_23
_atom_site_aniso_U_13
_atom_site_aniso_U_12
Si 0.0937(9) 0.0955(9) 0.0534(7) 0.0010(6) 0.0094(6) 0.0377(7)
N1 0.0608(17) 0.0412(16) 0.0491(16) 0.0022(12) 0.0048(13) 0.0003(13)
N2 0.0678(18) 0.0435(15) 0.0518(16) 0.0049(13) 0.0126(14) 0.0080(14)
C1 0.060(2) 0.046(2) 0.060(2) 0.0047(17) 0.0038(18) -0.0006(16)
C2 0.071(2) 0.067(2) 0.064(2) 0.008(2) 0.017(2) -0.006(2)
C3 0.060(2) 0.068(2) 0.064(2) -0.010(2) 0.0161(19) -0.0020(19)
C4 0.059(2) 0.0463(19) 0.070(2) -0.0028(18) 0.0081(19) 0.0019(16)
C5 0.058(2) 0.046(2) 0.054(2) 0.0022(16) 0.0053(17) -0.0033(16)
C6 0.0479(18) 0.0415(19) 0.0469(18) -0.0031(15) 0.0032(16) -0.0060(15)
C7 0.0556(19) 0.0401(18) 0.0479(19) 0.0001(15) -0.0015(17) -0.0047(16)
C8 0.056(2) 0.0406(18) 0.0473(19) -0.0027(15) -0.0017(17) -0.0016(15)
C9 0.0514(18) 0.0433(19) 0.0381(17) -0.0045(15) -0.0018(15) -0.0001(15)
C10 0.058(2) 0.0390(18) 0.053(2) -0.0020(16) -0.0007(17) 0.0066(16)
C11 0.0464(18) 0.0414(18) 0.0372(17) -0.0042(14) -0.0039(14) -0.0005(14)
C12 0.064(2) 0.048(2) 0.0450(19) 0.0061(15) 0.0057(17) 0.0020(17)
C13 0.0502(19) 0.0448(19) 0.0423(18) -0.0031(15) -0.0075(16) 0.0018(15)
C14 0.0510(19) 0.0457(19) 0.0432(18) -0.0003(15) -0.0095(16) 0.0008(16)
C15 0.0435(17) 0.0447(19) 0.0417(17) -0.0052(15) -0.0038(15) 0.0028(14)
C16 0.058(2) 0.045(2) 0.0493(19) 0.0062(15) 0.0012(17) 0.0010(16)
C17 0.058(2) 0.0402(18) 0.055(2) -0.0010(16) 0.0013(18) 0.0088(16)
C18 0.0475(18) 0.0449(19) 0.0481(18) -0.0042(16) -0.0008(15) 0.0003(15)
C19 0.054(2) 0.044(2) 0.057(2) 0.0044(16) 0.0034(17) -0.0024(16)
C20 0.0508(19) 0.0382(17) 0.057(2) -0.0017(16) -0.0014(17) 0.0042(15)
C21 0.058(2) 0.049(2) 0.054(2) -0.0012(17) 0.0003(18) 0.0034(16)
C22 0.069(2) 0.060(2) 0.064(2) -0.0011(19) 0.006(2) 0.0058(19)
C23 0.078(3) 0.084(3) 0.085(3) 0.000(2) 0.007(2) 0.015(2)
C24 0.115(11) 0.090(8) 0.112(12) 0.029(8) 0.045(8) 0.018(9)
C25 0.124(14) 0.23(2) 0.096(12) -0.016(11) -0.023(9) 0.043(13)
C24' 0.130(12) 0.140(12) 0.092(10) 0.041(9) 0.045(9) 0.035(11)
C25' 0.071(7) 0.188(17) 0.063(8) -0.052(9) -0.015(6) 0.023(8)

loop_
_geom_bond_atom_site_label_1
_geom_bond_atom_site_label_2
_geom_bond_distance
_geom_bond_site_symmetry_2
_geom_bond_publ_flag
Si C24' 1.722(15) . ?
Si C25 1.720(17) . ?
Si C22 1.817(4) . ?
Si C23 1.824(4) . ?
Si C24 2.036(13) . ?
Si C25' 2.006(14) . ?
N1 C10 1.327(4) . ?
N1 C9 1.337(4) . ?
N2 C12 1.324(3) . ?
N2 C9 1.344(4) . ?
C1 C2 1.377(4) . ?
C1 C6 1.388(4) . ?
C2 C3 1.378(4) . ?
C3 C4 1.366(4) . ?
C4 C5 1.376(4) . ?
C5 C6 1.388(4) . ?
C6 C7 1.440(4) . ?
C7 C8 1.194(4) . ?
C8 C9 1.438(4) . ?
C10 C11 1.384(4) . ?
C11 C12 1.381(4) . ?
C11 C13 1.422(4) . ?
C13 C14 1.205(4) . ?
C14 C15 1.426(4) . ?
C15 C20 1.391(4) . ?
C15 C16 1.391(4) . ?
C16 C17 1.372(4) . ?
C17 C18 1.394(4) . ?
C18 C19 1.388(4) . ?
C18 C21 1.437(4) . ?
C19 C20 1.375(4) . ?
C21 C22 1.207(4) . ?
